data_1560510
loop_
_publ_author_name
'Konatham, Satish'
'Vidyasagar, Kanamaluru'

_publ_section_title
;
 Syntheses and structural characterization of vanado-tellurites and
 vanadyl-selenites: SrVTeO 5 (OH), Cd 2 V 2 Te 2 O 11 , Ca 3 VSe 4 O 13
 &#x00B7;H 2 O and Ba 2 VSe 3 O 10
;
_journal_name_full 'Journal of Solid State Chemistry'
_journal_page_first 39
_journal_page_last 45
_journal_paper_doi 10.1016/j.jssc.2017.02.017
_journal_volume 249
_journal_year 2017
_chemical_formula_moiety 'Ca3 H2 O14 Se4 V'
_chemical_formula_sum 'Ca3 H2 O14 Se4 V'
_chemical_formula_weight 713.04
_space_group_IT_number 9
_space_group_name_Hall 'C -2yc'
_space_group_name_H-M_alt 'C 1 c 1'
_symmetry_cell_setting monoclinic
_symmetry_space_group_name_H-M 'C 1 c 1'
_atom_sites_solution_primary direct
_atom_sites_solution_secondary difmap
_cell_angle_alpha 90.00
_cell_angle_beta 97.4090(10)
_cell_angle_gamma 90.00
_cell_formula_units_Z 4
_cell_length_a 12.5856(4)
_cell_length_b 5.31370(10)
_cell_length_c 20.0702(6)
_cell_measurement_reflns_used 2406
_cell_measurement_temperature 293(2)
_cell_measurement_theta_max 27.11
_cell_measurement_theta_min 3.26
_cell_volume 1331.01(6)
_computing_cell_refinement APEXII,Bruker,2004
_computing_data_collection APEXII,Bruker,2004
_computing_data_reduction SAINT,Bruker,2004
_computing_molecular_graphics 'ORTEP-3 (Farrugia, 1997)'
_computing_publication_material 'SHELXL-97 (Sheldrick, 1997)'
_computing_structure_refinement 'SHELXL-2014/7 (Sheldrick, 2014)'
_computing_structure_solution 'SHELXL-2014/7 (Sheldrick, 2014)'
_diffrn_ambient_temperature 293(2)
_diffrn_measured_fraction_theta_full 0.997
_diffrn_measured_fraction_theta_max 0.997
_diffrn_measurement_device_type 'Bruker ApexII ccd area detector'
_diffrn_measurement_method 'phi and omega scans'
_diffrn_radiation_monochromator graphite
_diffrn_radiation_source 'fine-focus sealed tube'
_diffrn_radiation_type MoK\a
_diffrn_radiation_wavelength 0.71073
_diffrn_reflns_av_R_equivalents 0.0291
_diffrn_reflns_av_sigmaI/netI 0.0470
_diffrn_reflns_limit_h_max 16
_diffrn_reflns_limit_h_min -16
_diffrn_reflns_limit_k_max 6
_diffrn_reflns_limit_k_min -5
_diffrn_reflns_limit_l_max 25
_diffrn_reflns_limit_l_min -25
_diffrn_reflns_number 5685
_diffrn_reflns_theta_full 27.13
_diffrn_reflns_theta_max 27.13
_diffrn_reflns_theta_min 2.05
_exptl_absorpt_coefficient_mu 12.912
_exptl_absorpt_correction_T_max 0.5645
_exptl_absorpt_correction_T_min 0.1822
_exptl_absorpt_correction_type multi-scan
_exptl_crystal_colour green
_exptl_crystal_density_diffrn 3.558
_exptl_crystal_density_method 'not measured'
_exptl_crystal_description plate
_exptl_crystal_F_000 1332
_exptl_crystal_size_max 0.20
_exptl_crystal_size_mid 0.10
_exptl_crystal_size_min 0.05
_refine_diff_density_max 0.752
_refine_diff_density_min -0.841
_refine_diff_density_rms 0.237
_refine_ls_abs_structure_details 'Flack H D (1983), Acta Cryst. A39, 876-881'
_refine_ls_abs_structure_Flack 0.00
_refine_ls_extinction_method none
_refine_ls_goodness_of_fit_ref 1.054
_refine_ls_matrix_type full
_refine_ls_number_parameters 194
_refine_ls_number_reflns 2808
_refine_ls_number_restraints 2
_refine_ls_restrained_S_all 1.054
_refine_ls_R_factor_all 0.0345
_refine_ls_R_factor_gt 0.0301
_refine_ls_shift/su_max 0.000
_refine_ls_shift/su_mean 0.000
_refine_ls_structure_factor_coef Fsqd
_refine_ls_weighting_details 'calc w=1/[\s^2^(Fo^2^)+(0.0291P)^2^+2.2733P] where P=(Fo^2^+2Fc^2^)/3'
_refine_ls_weighting_scheme calc
_refine_ls_wR_factor_gt 0.0707
_refine_ls_wR_factor_ref 0.0739
_reflns_number_gt 2565
_reflns_number_total 2808
_reflns_threshold_expression >2sigma(I)
_cod_data_source_file JSSC-2017-249-39.cif
_cod_data_source_block Ca3VSe4O13.H2O
_cod_original_sg_symbol_H-M 'C c'
_cod_database_code 1560510

loop_
_symmetry_equiv_pos_as_xyz
'x, y, z'
'x, -y, z+1/2'
'x+1/2, y+1/2, z'
'x+1/2, -y+1/2, z+1/2'

loop_
_atom_site_label
_atom_site_type_symbol
_atom_site_fract_x
_atom_site_fract_y
_atom_site_fract_z
_atom_site_U_iso_or_equiv
_atom_site_adp_type
_atom_site_occupancy
_atom_site_symmetry_multiplicity
_atom_site_calc_flag
_atom_site_refinement_flags
_atom_site_disorder_assembly
_atom_site_disorder_group
Ca1 Ca 0.16806(18) 0.32654(19) 0.16669(11) 0.0080(2) Uani 1 1 d . . .
Ca2 Ca 0.95474(13) 0.7897(3) 0.10184(7) 0.0089(3) Uani 1 1 d . . .
Ca3 Ca 0.88134(14) 0.2900(3) 0.23358(7) 0.0105(3) Uani 1 1 d . . .
Se1 Se 0.07947(5) 0.77127(14) 0.26076(3) 0.00801(16) Uani 1 1 d . . .
Se2 Se 0.25699(5) 0.77353(14) 0.07533(3) 0.00819(16) Uani 1 1 d . . .
Se3 Se 0.00701(6) 0.25481(17) 0.99838(3) 0.01078(18) Uani 1 1 d . . .
Se4 Se 0.81992(5) 0.22905(15) 0.83398(3) 0.01004(18) Uani 1 1 d . . .
V1 V 0.88076(10) 0.73755(19) 0.91970(6) 0.0121(2) Uani 1 1 d . . .
O1 O 0.2043(5) 0.6977(10) 0.2476(3) 0.0167(12) Uani 1 1 d . . .
O2 O 0.0484(5) 0.0408(8) 0.2170(3) 0.0137(11) Uiso 1 1 d . . .
O3 O 0.0144(4) 0.5614(9) 0.2042(2) 0.0081(11) Uani 1 1 d . . .
O4 O 0.1320(5) 0.6983(10) 0.0886(3) 0.0163(12) Uani 1 1 d . . .
O5 O 0.2883(5) 0.0396(9) 0.1191(3) 0.0156(12) Uani 1 1 d . . .
O6 O 0.3237(4) 0.5641(9) 0.1299(3) 0.0130(12) Uani 1 1 d . . .
O7 O 0.0323(5) 0.2102(9) 0.0804(3) 0.0189(13) Uani 1 1 d . . .
O8 O 0.9119(4) 0.0231(9) 0.9831(2) 0.0171(12) Uani 1 1 d . . .
O9 O 0.9301(4) 0.5225(9) 0.9985(2) 0.0112(11) Uani 1 1 d . . .
O10 O 0.3109(4) 0.2214(8) 0.2520(3) 0.0171(12) Uani 1 1 d . . .
O11 O 0.9112(5) 0.4607(10) 0.8578(3) 0.0179(12) Uani 1 1 d . . .
O12 O 0.8968(5) 0.9630(9) 0.8412(2) 0.0127(11) Uani 1 1 d . . .
O13 O 0.7518(5) 0.7212(11) 0.9171(3) 0.0235(16) Uani 1 1 d . . .
O14 O 0.0806(8) 0.2312(16) 0.4193(4) 0.054(3) Uani 1 1 d . . .

loop_
_atom_site_aniso_label
_atom_site_aniso_U_11
_atom_site_aniso_U_22
_atom_site_aniso_U_33
_atom_site_aniso_U_23
_atom_site_aniso_U_13
_atom_site_aniso_U_12
Ca1 0.0058(5) 0.0080(5) 0.0099(4) 0.0002(8) -0.0001(3) 0.0001(8)
Ca2 0.0087(8) 0.0086(7) 0.0097(7) 0.0015(6) 0.0017(6) 0.0008(7)
Ca3 0.0065(8) 0.0102(7) 0.0149(8) -0.0003(6) 0.0016(6) -0.0023(7)
Se1 0.0074(4) 0.0084(4) 0.0087(3) 0.0006(3) 0.0026(3) 0.0002(4)
Se2 0.0089(4) 0.0065(4) 0.0091(3) -0.0008(4) 0.0008(3) -0.0013(4)
Se3 0.0119(5) 0.0079(4) 0.0131(3) 0.0016(3) 0.0034(3) 0.0005(3)
Se4 0.0136(5) 0.0072(4) 0.0097(3) 0.0009(3) 0.0027(3) 0.0011(4)
V1 0.0199(7) 0.0070(5) 0.0082(4) -0.0009(4) -0.0026(4) 0.0002(5)
O1 0.010(3) 0.020(3) 0.018(3) -0.004(2) -0.003(2) 0.002(3)
O3 0.006(3) 0.009(2) 0.010(2) 0.0002(19) 0.003(2) 0.0004(19)
O4 0.006(3) 0.017(3) 0.028(3) 0.002(3) 0.008(2) -0.002(2)
O5 0.013(2) 0.008(2) 0.027(3) -0.0106(18) 0.0085(19) -0.0027(19)
O6 0.008(3) 0.010(3) 0.019(3) 0.000(2) -0.002(2) 0.003(2)
O7 0.024(3) 0.011(3) 0.019(3) 0.007(2) -0.008(2) -0.005(2)
O8 0.022(3) 0.014(3) 0.015(3) -0.004(2) 0.003(2) -0.004(2)
O9 0.013(3) 0.006(3) 0.014(2) -0.0023(19) -0.001(2) 0.0024(19)
O10 0.019(3) 0.018(3) 0.011(2) -0.003(2) -0.009(2) 0.010(2)
O11 0.025(3) 0.013(3) 0.015(3) -0.005(2) -0.002(2) -0.004(2)
O12 0.018(3) 0.009(3) 0.010(2) 0.0032(19) -0.0002(19) 0.003(2)
O13 0.017(4) 0.023(4) 0.030(4) 0.000(3) 0.001(3) 0.002(3)
O14 0.047(6) 0.067(7) 0.048(5) 0.002(4) 0.004(4) 0.011(4)

loop_
_atom_type_symbol
_atom_type_description
_atom_type_scat_dispersion_real
_atom_type_scat_dispersion_imag
_atom_type_scat_source
O O 0.0106 0.0060 'International Tables Vol C Tables 4.2.6.8 and 6.1.1.4'
Ca Ca 0.2262 0.3064 'International Tables Vol C Tables 4.2.6.8 and 6.1.1.4'
V V 0.3005 0.5294 'International Tables Vol C Tables 4.2.6.8 and 6.1.1.4'
Se Se -0.0929 2.2259 'International Tables Vol C Tables 4.2.6.8 and 6.1.1.4'
H H 0.0000 0.0000 'International Tables Vol C Tables 4.2.6.8 and 6.1.1.4'

loop_
_geom_angle_atom_site_label_1
_geom_angle_atom_site_label_2
_geom_angle_atom_site_label_3
_geom_angle
_geom_angle_site_symmetry_1
_geom_angle_site_symmetry_3
O7 Ca1 O10 151.13(13) . .
O7 Ca1 O5 88.6(2) . .
O10 Ca1 O5 71.63(18) . .
O7 Ca1 O2 73.36(18) . .
O10 Ca1 O2 90.30(19) . .
O5 Ca1 O2 102.75(12) . .
O7 Ca1 O3 80.57(19) . .
O10 Ca1 O3 116.25(19) . .
O5 Ca1 O3 167.94(19) . .
O2 Ca1 O3 69.14(18) . .
O7 Ca1 O6 115.72(19) . .
O10 Ca1 O6 77.61(19) . .
O5 Ca1 O6 69.63(18) . .
O2 Ca1 O6 167.19(19) . .
O3 Ca1 O6 119.95(12) . .
O7 Ca1 O4 72.18(18) . .
O10 Ca1 O4 133.42(19) . .
O5 Ca1 O4 108.55(19) . .
O2 Ca1 O4 132.1(2) . .
O3 Ca1 O4 73.27(17) . .
O6 Ca1 O4 60.68(17) . .
O7 Ca1 O1 136.3(2) . .
O10 Ca1 O1 70.64(17) . .
O5 Ca1 O1 131.6(2) . .
O2 Ca1 O1 106.56(19) . .
O3 Ca1 O1 60.34(17) . .
O6 Ca1 O1 73.63(18) . .
O4 Ca1 O1 78.11(12) . .
O7 Ca1 Se2 92.68(14) . .
O10 Ca1 Se2 106.91(15) . .
O5 Ca1 Se2 87.70(14) . .
O2 Ca1 Se2 162.10(15) . .
O3 Ca1 Se2 98.03(12) . .
O6 Ca1 Se2 30.70(11) . .
O4 Ca1 Se2 30.10(13) . .
O1 Ca1 Se2 75.60(13) . .
O7 Ca1 Se1 109.98(16) . .
O10 Ca1 Se1 92.07(14) . .
O5 Ca1 Se1 161.11(15) . .
O2 Ca1 Se1 86.38(14) . .
O3 Ca1 Se1 30.66(11) . .
O6 Ca1 Se1 98.13(12) . .
O4 Ca1 Se1 75.44(13) . .
O1 Ca1 Se1 29.80(14) . .
Se2 Ca1 Se1 88.07(3) . .
O7 Ca1 Ca2 59.84(14) . 1_455
O10 Ca1 Ca2 147.48(13) . 1_455
O5 Ca1 Ca2 136.89(15) . 1_455
O2 Ca1 Ca2 95.70(14) . 1_455
O3 Ca1 Ca2 39.57(11) . 1_455
O6 Ca1 Ca2 96.78(12) . 1_455
O4 Ca1 Ca2 37.63(13) . 1_455
O1 Ca1 Ca2 77.03(12) . 1_455
Se2 Ca1 Ca2 67.16(4) . 1_455
Se1 Ca1 Ca2 56.64(3) . 1_455
O7 Ca1 Ca3 148.42(14) . 3_455
O10 Ca1 Ca3 57.29(13) . 3_455
O5 Ca1 Ca3 95.69(14) . 3_455
O2 Ca1 Ca3 135.06(13) . 3_455
O3 Ca1 Ca3 96.31(12) . 3_455
O6 Ca1 Ca3 39.70(12) . 3_455
O4 Ca1 Ca3 76.82(13) . 3_455
O1 Ca1 Ca3 37.62(14) . 3_455
Se2 Ca1 Ca3 56.41(3) . 3_455
Se1 Ca1 Ca3 66.79(4) . 3_455
Ca2 Ca1 Ca3 98.06(3) 1_455 3_455
O6 Ca2 O4 151.3(2) 3 1_655
O6 Ca2 O3 105.2(2) 3 1_655
O4 Ca2 O3 78.19(19) 1_655 1_655
O6 Ca2 O7 77.6(2) 3 1_665
O4 Ca2 O7 76.4(2) 1_655 1_665
O3 Ca2 O7 120.59(17) 1_655 1_665
O6 Ca2 O9 122.75(19) 3 1_554
O4 Ca2 O9 78.79(19) 1_655 1_554
O3 Ca2 O9 114.30(16) 1_655 1_554
O7 Ca2 O9 112.00(18) 1_665 1_554
O6 Ca2 O5 70.85(17) 3 3
O4 Ca2 O5 136.40(19) 1_655 3
O3 Ca2 O5 78.08(17) 1_655 3
O7 Ca2 O5 146.97(19) 1_665 3
O9 Ca2 O5 78.46(17) 1_554 3
O6 Ca2 O8 81.79(17) 3 1_564
O4 Ca2 O8 94.65(19) 1_655 1_564
O3 Ca2 O8 172.70(19) 1_655 1_564
O7 Ca2 O8 58.08(17) 1_665 1_564
O9 Ca2 O8 62.31(16) 1_554 1_564
O5 Ca2 O8 106.75(18) 3 1_564
O6 Ca2 O2 74.76(17) 3 1_665
O4 Ca2 O2 83.44(19) 1_655 1_665
O3 Ca2 O2 59.04(15) 1_655 1_665
O7 Ca2 O2 65.33(17) 1_665 1_665
O9 Ca2 O2 162.09(18) 1_554 1_665
O5 Ca2 O2 113.8(2) 3 1_665
O8 Ca2 O2 122.00(15) 1_564 1_665
O6 Ca2 Se3 83.64(13) 3 1_664
O4 Ca2 Se3 79.38(14) 1_655 1_664
O3 Ca2 Se3 146.33(13) 1_655 1_664
O7 Ca2 Se3 28.40(13) 1_665 1_664
O9 Ca2 Se3 85.28(12) 1_554 1_664
O5 Ca2 Se3 134.57(13) 3 1_664
O8 Ca2 Se3 30.63(11) 1_564 1_664
O2 Ca2 Se3 93.72(12) 1_665 1_664
O6 Ca2 Se1 92.74(13) 3 1_655
O4 Ca2 Se1 76.46(14) 1_655 1_655
O3 Ca2 Se1 29.12(11) 1_655 1_655
O7 Ca2 Se1 92.52(13) 1_665 1_655
O9 Ca2 Se1 139.63(12) 1_554 1_655
O5 Ca2 Se1 98.47(13) 3 1_655
O8 Ca2 Se1 150.60(12) 1_564 1_655
O2 Ca2 Se1 30.19(10) 1_665 1_655
Se3 Ca2 Se1 120.25(5) 1_664 1_655
O6 Ca2 Se2 23.28(12) 3 3
O4 Ca2 Se2 142.37(15) 1_655 3
O3 Ca2 Se2 128.43(13) 1_655 3
O7 Ca2 Se2 67.09(14) 1_665 3
O9 Ca2 Se2 106.00(12) 1_554 3
O5 Ca2 Se2 79.97(12) 3 3
O8 Ca2 Se2 58.51(12) 1_564 3
O2 Ca2 Se2 89.49(11) 1_665 3
Se3 Ca2 Se2 64.20(3) 1_664 3
Se1 Ca2 Se2 113.12(4) 1_655 3
O6 Ca2 Se3 144.71(14) 3 1_654
O4 Ca2 Se3 61.65(14) 1_655 1_654
O3 Ca2 Se3 91.94(12) 1_655 1_654
O7 Ca2 Se3 119.89(15) 1_665 1_654
O9 Ca2 Se3 24.89(11) 1_554 1_654
O5 Ca2 Se3 83.23(12) 3 1_654
O8 Ca2 Se3 83.34(11) 1_564 1_654
O2 Ca2 Se3 139.36(12) 1_665 1_654
Se3 Ca2 Se3 99.13(4) 1_664 1_654
Se1 Ca2 Se3 114.97(4) 1_655 1_654
Se2 Ca2 Se3 130.76(5) 3 1_654
O1 Ca3 O3 152.20(19) 3_545 1_655
O1 Ca3 O6 79.36(18) 3_545 3_545
O3 Ca3 O6 103.5(2) 1_655 3_545
O1 Ca3 O10 79.21(19) 3_545 3
O3 Ca3 O10 75.63(19) 1_655 3
O6 Ca3 O10 120.41(18) 3_545 3
O1 Ca3 O12 75.81(19) 3_545 2_564
O3 Ca3 O12 124.27(19) 1_655 2_564
O6 Ca3 O12 116.76(17) 3_545 2_564
O10 Ca3 O12 110.51(18) 3 2_564
O1 Ca3 O2 136.45(19) 3_545 1_655
O3 Ca3 O2 69.97(17) 1_655 1_655
O6 Ca3 O2 77.98(16) 3_545 1_655
O10 Ca3 O2 144.21(19) 3 1_655
O12 Ca3 O2 82.00(17) 2_564 1_655
O1 Ca3 O5 83.86(18) 3_545 3
O3 Ca3 O5 74.73(16) 1_655 3
O6 Ca3 O5 58.67(15) 3_545 3
O10 Ca3 O5 64.21(16) 3 3
O12 Ca3 O5 159.66(19) 2_564 3
O2 Ca3 O5 114.1(2) 1_655 3
O1 Ca3 O11 90.71(18) 3_545 2_564
O3 Ca3 O11 85.12(17) 1_655 2_564
O6 Ca3 O11 170.05(19) 3_545 2_564
O10 Ca3 O11 56.34(17) 3 2_564
O12 Ca3 O11 60.36(15) 2_564 2_564
O2 Ca3 O11 110.11(17) 1_655 2_564
O5 Ca3 O11 120.22(15) 3 2_564
O1 Ca3 Se2 76.87(13) 3_545 3_545
O3 Ca3 Se2 92.24(12) 1_655 3_545
O6 Ca3 Se2 29.01(12) 3_545 3_545
O10 Ca3 Se2 91.87(13) 3 3_545
O12 Ca3 Se2 140.29(12) 2_564 3_545
O2 Ca3 Se2 98.94(12) 1_655 3_545
O5 Ca3 Se2 30.03(9) 3 3_545
O11 Ca3 Se2 147.78(12) 2_564 3_545
O1 Ca3 Se4 78.06(14) 3_545 2_564
O3 Ca3 Se4 84.91(13) 1_655 2_564
O6 Ca3 Se4 144.27(14) 3_545 2_564
O10 Ca3 Se4 27.53(13) 3 2_564
O12 Ca3 Se4 83.79(12) 2_564 2_564
O2 Ca3 Se4 136.29(12) 1_655 2_564
O5 Ca3 Se4 91.57(11) 3 2_564
O11 Ca3 Se4 30.01(11) 2_564 2_564
Se2 Ca3 Se4 117.78(5) 3_545 2_564
O1 Ca3 Se4 59.22(14) 3_545 2_554
O3 Ca3 Se4 146.53(13) 1_655 2_554
O6 Ca3 Se4 92.26(13) 3_545 2_554
O10 Ca3 Se4 121.29(15) 3 2_554
O12 Ca3 Se4 26.29(11) 2_564 2_554
O2 Ca3 Se4 85.06(13) 1_655 2_554
O5 Ca3 Se4 137.66(13) 3 2_554
O11 Ca3 Se4 82.92(12) 2_564 2_554
Se2 Ca3 Se4 114.00(5) 3_545 2_554
Se4 Ca3 Se4 99.45(4) 2_564 2_554
O1 Ca3 Se1 142.40(15) 3_545 1_655
O3 Ca3 Se1 24.23(12) 1_655 1_655
O6 Ca3 Se1 127.67(14) 3_545 1_655
O10 Ca3 Se1 64.82(13) 3 1_655
O12 Ca3 Se1 105.97(12) 2_564 1_655
O2 Ca3 Se1 79.61(12) 1_655 1_655
O5 Ca3 Se1 89.77(12) 3 1_655
O11 Ca3 Se1 60.94(12) 2_564 1_655
Se2 Ca3 Se1 113.29(5) 3_545 1_655
Se4 Ca3 Se1 65.08(3) 2_564 1_655
Se4 Ca3 Se1 131.92(5) 2_554 1_655
O1 Se1 O2 105.9(3) . 1_565
O1 Se1 O3 97.0(2) . .
O2 Se1 O3 98.5(2) 1_565 .
O1 Se1 Ca1 49.48(18) . .
O2 Se1 Ca1 112.31(19) 1_565 .
O3 Se1 Ca1 47.71(17) . .
O1 Se1 Ca2 100.95(19) . 1_455
O2 Se1 Ca2 55.84(16) 1_565 1_455
O3 Se1 Ca2 43.17(16) . 1_455
Ca1 Se1 Ca2 68.32(5) . 1_455
O1 Se1 Ca3 117.5(2) . 1_455
O2 Se1 Ca3 114.58(19) 1_565 1_455
O3 Se1 Ca3 33.94(17) . 1_455
Ca1 Se1 Ca3 71.38(4) . 1_455
Ca2 Se1 Ca3 69.18(4) 1_455 1_455
O4 Se2 O5 106.2(3) . 1_565
O4 Se2 O6 97.8(3) . .
O5 Se2 O6 98.7(3) 1_565 .
O4 Se2 Ca1 49.05(19) . .
O5 Se2 Ca1 112.9(2) 1_565 .
O6 Se2 Ca1 49.01(18) . .
O4 Se2 Ca3 100.8(2) . 3_455
O5 Se2 Ca3 55.62(18) 1_565 3_455
O6 Se2 Ca3 43.79(17) . 3_455
Ca1 Se2 Ca3 68.99(5) . 3_455
O4 Se2 Ca2 117.03(19) . 3_445
O5 Se2 Ca2 114.5(2) 1_565 3_445
O6 Se2 Ca2 32.64(18) . 3_445
Ca1 Se2 Ca2 71.17(4) . 3_445
Ca3 Se2 Ca2 69.31(4) 3_455 3_445
O7 Se3 O8 96.7(3) 1_556 1_455
O7 Se3 O9 98.8(2) 1_556 1_455
O8 Se3 O9 102.3(3) 1_455 1_455
O7 Se3 Ca2 45.92(18) 1_556 1_446
O8 Se3 Ca2 52.67(17) 1_455 1_446
O9 Se3 Ca2 117.01(17) 1_455 1_446
O7 Se3 Ca2 64.44(19) 1_556 1_456
O8 Se3 Ca2 119.36(18) 1_455 1_456
O9 Se3 Ca2 37.69(15) 1_455 1_456
Ca2 Se3 Ca2 99.13(4) 1_446 1_456
O10 Se4 O11 96.9(2) 4 .
O10 Se4 O12 100.5(2) 4 1_545
O11 Se4 O12 102.7(3) . 1_545
O10 Se4 Ca3 44.29(16) 4 2_565
O11 Se4 Ca3 55.18(18) . 2_565
O12 Se4 Ca3 120.14(19) 1_545 2_565
O10 Se4 Ca3 63.43(17) 4 2
O11 Se4 Ca3 122.0(2) . 2
O12 Se4 Ca3 40.98(16) 1_545 2
Ca3 Se4 Ca3 99.45(4) 2_565 2
O13 V1 O9 101.8(3) . .
O13 V1 O8 100.1(3) . 1_565
O9 V1 O8 85.1(2) . 1_565
O13 V1 O11 102.2(3) . .
O9 V1 O11 90.4(2) . .
O8 V1 O11 157.6(3) 1_565 .
O13 V1 O12 102.0(3) . .
O9 V1 O12 156.2(3) . .
O8 V1 O12 90.9(2) 1_565 .
O11 V1 O12 84.5(2) . .
O13 V1 Ca2 99.3(2) . 1_556
O9 V1 Ca2 40.15(14) . 1_556
O8 V1 Ca2 45.56(15) 1_565 1_556
O11 V1 Ca2 129.27(16) . 1_556
O12 V1 Ca2 134.31(15) . 1_556
O13 V1 Ca3 95.5(2) . 2_565
O9 V1 Ca3 137.11(14) . 2_565
O8 V1 Ca3 130.08(15) 1_565 2_565
O11 V1 Ca3 47.41(15) . 2_565
O12 V1 Ca3 39.38(14) . 2_565
Ca2 V1 Ca3 165.13(6) 1_556 2_565
Se1 O1 Ca3 154.3(3) . 3_455
Se1 O1 Ca1 100.7(3) . .
Ca3 O1 Ca1 100.4(2) 3_455 .
Se1 O2 Ca1 128.6(3) 1_545 .
Se1 O2 Ca3 120.7(3) 1_545 1_455
Ca1 O2 Ca3 107.10(18) . 1_455
Se1 O2 Ca2 93.96(19) 1_545 1_445
Ca1 O2 Ca2 99.84(19) . 1_445
Ca3 O2 Ca2 95.10(18) 1_455 1_445
Se1 O3 Ca3 121.8(3) . 1_455
Se1 O3 Ca2 107.7(2) . 1_455
Ca3 O3 Ca2 111.6(2) 1_455 1_455
Se1 O3 Ca1 101.6(2) . .
Ca3 O3 Ca1 112.01(19) 1_455 .
Ca2 O3 Ca1 99.34(19) 1_455 .
Se2 O4 Ca2 154.0(3) . 1_455
Se2 O4 Ca1 100.9(3) . .
Ca2 O4 Ca1 101.0(2) 1_455 .
Se2 O5 Ca1 128.0(3) 1_545 .
Se2 O5 Ca2 120.6(3) 1_545 3_445
Ca1 O5 Ca2 106.96(18) . 3_445
Se2 O5 Ca3 94.3(2) 1_545 3_445
Ca1 O5 Ca3 101.1(2) . 3_445
Ca2 O5 Ca3 95.47(19) 3_445 3_445
Se2 O6 Ca2 124.1(3) . 3_445
Se2 O6 Ca3 107.2(2) . 3_455
Ca2 O6 Ca3 112.0(2) 3_445 3_455
Se2 O6 Ca1 100.3(2) . .
Ca2 O6 Ca1 111.1(2) 3_445 .
Ca3 O6 Ca1 98.8(2) 3_455 .
Se3 O7 Ca1 136.3(3) 1_554 .
Se3 O7 Ca2 105.7(3) 1_554 1_445
Ca1 O7 Ca2 111.8(2) . 1_445
Se3 O8 V1 137.6(3) 1_655 1_545
Se3 O8 Ca2 96.7(2) 1_655 1_546
V1 O8 Ca2 102.5(2) 1_545 1_546
Se3 O9 V1 126.4(3) 1_655 .
Se3 O9 Ca2 117.4(2) 1_655 1_556
V1 O9 Ca2 109.1(2) . 1_556
Se4 O10 Ca1 128.7(3) 4_454 .
Se4 O10 Ca3 108.2(2) 4_454 3_445
Ca1 O10 Ca3 111.0(2) . 3_445
Se4 O11 V1 122.0(3) . .
Se4 O11 Ca3 94.8(2) . 2_565
V1 O11 Ca3 101.0(2) . 2_565
Se4 O12 V1 116.5(3) 1_565 .
Se4 O12 Ca3 112.7(2) 1_565 2_565
V1 O12 Ca3 110.4(2) . 2_565

loop_
_geom_bond_atom_site_label_1
_geom_bond_atom_site_label_2
_geom_bond_distance
_geom_bond_site_symmetry_2
Ca1 O7 2.352(6) .
Ca1 O10 2.383(5) .
Ca1 O5 2.429(6) .
Ca1 O2 2.447(6) .
Ca1 O3 2.498(5) .
Ca1 O6 2.520(6) .
Ca1 O4 2.525(6) .
Ca1 O1 2.558(5) .
Ca1 Se2 3.2841(19) .
Ca1 Se1 3.3069(19) .
Ca1 Ca2 3.749(2) 1_455
Ca1 Ca3 3.761(2) 3_455
Ca2 O6 2.325(5) 3
Ca2 O4 2.332(6) 1_655
Ca2 O3 2.420(5) 1_655
Ca2 O7 2.498(5) 1_665
Ca2 O9 2.500(5) 1_554
Ca2 O5 2.542(6) 3
Ca2 O8 2.680(5) 1_564
Ca2 O2 2.795(5) 1_665
Ca2 Se3 3.3475(17) 1_664
Ca2 Se1 3.3698(16) 1_655
Ca2 Se2 3.5702(16) 3
Ca2 Se3 3.6297(16) 1_654
Ca3 O1 2.334(6) 3_545
Ca3 O3 2.342(5) 1_655
Ca3 O6 2.431(5) 3_545
Ca3 O10 2.502(5) 3
Ca3 O12 2.531(5) 2_564
Ca3 O2 2.543(6) 1_655
Ca3 O5 2.778(6) 3
Ca3 O11 2.805(5) 2_564
Ca3 Se2 3.3559(16) 3_545
Ca3 Se4 3.4045(18) 2_564
Ca3 Se4 3.5591(17) 2_554
Ca3 Se1 3.5643(17) 1_655
Se1 O1 1.673(6) .
Se1 O2 1.699(5) 1_565
Se1 O3 1.722(5) .
Se1 Ca2 3.3698(16) 1_455
Se1 Ca3 3.5643(17) 1_455
Se2 O4 1.677(6) .
Se2 O5 1.684(5) 1_565
Se2 O6 1.704(5) .
Se2 Ca3 3.3559(16) 3_455
Se2 Ca2 3.5702(16) 3_445
Se3 O7 1.654(6) 1_556
Se3 O8 1.717(5) 1_455
Se3 O9 1.721(5) 1_455
Se3 Ca2 3.3475(17) 1_446
Se3 Ca2 3.6297(16) 1_456
Se4 O10 1.656(5) 4
Se4 O11 1.709(5) .
Se4 O12 1.709(5) 1_545
Se4 Ca3 3.4045(18) 2_565
Se4 Ca3 3.5591(17) 2
V1 O13 1.619(7) .
V1 O9 1.984(5) .
V1 O8 1.986(5) 1_565
V1 O11 1.995(5) .
V1 O12 2.010(5) .
V1 Ca2 3.6647(18) 1_556
V1 Ca3 3.739(2) 2_565
O1 Ca3 2.334(6) 3_455
O2 Se1 1.699(5) 1_545
O2 Ca3 2.543(6) 1_455
O2 Ca2 2.795(5) 1_445
O3 Ca3 2.342(5) 1_455
O3 Ca2 2.420(5) 1_455
O4 Ca2 2.332(6) 1_455
O5 Se2 1.684(5) 1_545
O5 Ca2 2.542(6) 3_445
O5 Ca3 2.778(6) 3_445
O6 Ca2 2.325(5) 3_445
O6 Ca3 2.431(5) 3_455
O7 Se3 1.654(6) 1_554
O7 Ca2 2.498(5) 1_445
O8 Se3 1.717(5) 1_655
O8 V1 1.986(5) 1_545
O8 Ca2 2.680(5) 1_546
O9 Se3 1.721(5) 1_655
O9 Ca2 2.500(5) 1_556
O10 Se4 1.656(5) 4_454
O10 Ca3 2.502(5) 3_445
O11 Ca3 2.805(5) 2_565
O12 Se4 1.709(5) 1_565
O12 Ca3 2.531(5) 2_565
